data_7054870
loop_
_publ_author_name
'Smiles, Danil E.'
'Wu, Guang'
'Hayton, Trevor W.'

_publ_section_title
;
 Reactivity of [U(CH2SiMe2NSiMe3)(NR2)2] (R = SiMe3) with elemental
 chalcogens: towards a better understanding of chalcogen atom transfer in
 the actinides
;
_journal_issue 10
_journal_name_full 'New J. Chem.'
_journal_page_first 7563
_journal_paper_doi 10.1039/C5NJ00739A
_journal_volume 39
_journal_year 2015
_chemical_formula_sum 'C18 H53 N3 Si6 Te U'
_chemical_formula_weight 845.80
_chemical_name_systematic
; 
 ? 
;
_chemical_properties_physical Air-sensitive
_space_group_IT_number 2
_symmetry_cell_setting triclinic
_symmetry_space_group_name_Hall '-P 1'
_symmetry_space_group_name_H-M 'P -1'
_atom_sites_solution_hydrogens geom
_atom_sites_solution_primary direct
_atom_sites_solution_secondary difmap
_audit_creation_method SHELXL-97
_audit_update_record
;
2015-02-20 deposited with the CCDC.
2015-05-19 downloaded from the CCDC.
;
_cell_angle_alpha 88.1570(10)
_cell_angle_beta 89.0510(10)
_cell_angle_gamma 75.4470(10)
_cell_formula_units_Z 2
_cell_length_a 8.3155(2)
_cell_length_b 11.8276(3)
_cell_length_c 17.5749(5)
_cell_measurement_temperature 100(2)
_cell_volume 1672.15(8)
_computing_structure_refinement 'SHELXL-97 (Sheldrick, 2008)'
_computing_structure_solution 'SHELXS-97 (Sheldrick, 2008)'
_diffrn_ambient_temperature 100(2)
_diffrn_measured_fraction_theta_full 0.989
_diffrn_measured_fraction_theta_max 0.989
_diffrn_radiation_monochromator graphite
_diffrn_radiation_source 'fine-focus sealed tube'
_diffrn_radiation_type MoK\a
_diffrn_radiation_wavelength 0.71073
_diffrn_reflns_av_R_equivalents 0.0260
_diffrn_reflns_av_sigmaI/netI 0.0308
_diffrn_reflns_limit_h_max 13
_diffrn_reflns_limit_h_min -13
_diffrn_reflns_limit_k_max 19
_diffrn_reflns_limit_k_min -19
_diffrn_reflns_limit_l_max 29
_diffrn_reflns_limit_l_min -26
_diffrn_reflns_number 38455
_diffrn_reflns_theta_full 36.42
_diffrn_reflns_theta_max 36.42
_diffrn_reflns_theta_min 1.78
_exptl_absorpt_coefficient_mu 5.935
_exptl_absorpt_correction_T_max 0.7457
_exptl_absorpt_correction_T_min 0.5720
_exptl_absorpt_correction_type multi-scan
_exptl_absorpt_process_details SADABS
_exptl_crystal_colour orange-red
_exptl_crystal_density_diffrn 1.680
_exptl_crystal_density_method 'not measured'
_exptl_crystal_description needle
_exptl_crystal_F_000 820
_exptl_crystal_size_max 0.1
_exptl_crystal_size_mid 0.05
_exptl_crystal_size_min 0.02
_refine_diff_density_max 2.450
_refine_diff_density_min -0.810
_refine_diff_density_rms 0.120
_refine_ls_extinction_method none
_refine_ls_goodness_of_fit_ref 0.979
_refine_ls_hydrogen_treatment mixed
_refine_ls_matrix_type full
_refine_ls_number_parameters 279
_refine_ls_number_reflns 16143
_refine_ls_number_restraints 0
_refine_ls_restrained_S_all 0.979
_refine_ls_R_factor_all 0.0264
_refine_ls_R_factor_gt 0.0213
_refine_ls_shift/su_max 0.002
_refine_ls_shift/su_mean 0.000
_refine_ls_structure_factor_coef Fsqd
_refine_ls_weighting_details 'calc w=1/[\s^2^(Fo^2^)+(0.0246P)^2^+0.0541P] where P=(Fo^2^+2Fc^2^)/3'
_refine_ls_weighting_scheme calc
_refine_ls_wR_factor_gt 0.0464
_refine_ls_wR_factor_ref 0.0479
_reflns_number_gt 14630
_reflns_number_total 16143
_reflns_threshold_expression >2sigma(I)
_cod_data_source_file c5nj00739a2.cif
_cod_data_source_block complex_4
_cod_depositor_comments
;
The following automatic conversions were performed:

'_symmetry_cell_setting' value 'Triclinic' changed to 'triclinic'
according to
/usr/data/users/saulius/crontab/automatic-downloads/rss-feeds/RSC/lib/dictionaries/cif_core.dic
dictionary named 'cif_core.dic' version 2.4.2 from 2011-04-26.

Automatic conversion script
Id: cif_fix_values 3271 2015-04-21 07:52:19Z andrius 

 Adding full bibliography for 7054870--7054871.cif.
;
_cod_original_sg_symbol_H-M P-1
_cod_database_code 7054870

loop_
_symmetry_equiv_pos_as_xyz
'x, y, z'
'-x, -y, -z'

loop_
_atom_site_label
_atom_site_type_symbol
_atom_site_fract_x
_atom_site_fract_y
_atom_site_fract_z
_atom_site_U_iso_or_equiv
_atom_site_adp_type
_atom_site_occupancy
_atom_site_symmetry_multiplicity
_atom_site_calc_flag
_atom_site_refinement_flags
U1 U 0.223439(7) 0.148258(5) 0.265413(3) 0.01095(1) Uani 1 1 d .
Te1 Te 0.554280(14) 0.091864(10) 0.344922(6) 0.01820(2) Uani 1 1 d .
Si5 Si 0.05406(6) 0.21770(4) 0.42753(2) 0.01299(7) Uani 1 1 d .
Si6 Si 0.22381(6) 0.40544(4) 0.36506(2) 0.01300(7) Uani 1 1 d .
Si3 Si 0.31303(6) 0.23347(4) 0.08214(2) 0.01467(7) Uani 1 1 d .
Si4 Si -0.02477(6) 0.35715(4) 0.14556(2) 0.01285(7) Uani 1 1 d .
Si2 Si 0.15715(6) -0.09437(4) 0.18453(3) 0.01444(7) Uani 1 1 d .
Si1 Si 0.46771(6) -0.14392(4) 0.27783(3) 0.01473(7) Uani 1 1 d .
N3 N 0.15814(16) 0.27772(11) 0.35711(7) 0.0119(2) Uani 1 1 d .
N2 N 0.16793(17) 0.25778(11) 0.15584(7) 0.0125(2) Uani 1 1 d .
N1 N 0.29554(16) -0.04318(11) 0.23900(7) 0.0123(2) Uani 1 1 d .
C13 C 0.0302(2) 0.07567(15) 0.38747(9) 0.0177(3) Uani 1 1 d .
H1A H -0.0309 0.0922 0.3395 0.027 Uiso 1 1 calc R
H1B H -0.0310 0.0377 0.4240 0.027 Uiso 1 1 calc R
H1C H 0.1404 0.0238 0.3782 0.027 Uiso 1 1 calc R
C15 C -0.1601(2) 0.30690(16) 0.44764(10) 0.0206(3) Uani 1 1 d .
H2A H -0.1545 0.3810 0.4694 0.031 Uiso 1 1 calc R
H2B H -0.2154 0.2641 0.4839 0.031 Uiso 1 1 calc R
H2C H -0.2232 0.3225 0.4002 0.031 Uiso 1 1 calc R
C17 C 0.3567(2) 0.39927(17) 0.45057(10) 0.0214(3) Uani 1 1 d .
H3A H 0.2874 0.4062 0.4967 0.032 Uiso 1 1 calc R
H3B H 0.4113 0.4637 0.4473 0.032 Uiso 1 1 calc R
H3C H 0.4412 0.3247 0.4526 0.032 Uiso 1 1 calc R
C16 C 0.3531(2) 0.42670(15) 0.28024(10) 0.0194(3) Uani 1 1 d .
H4A H 0.4529 0.3618 0.2783 0.029 Uiso 1 1 calc R
H4B H 0.3855 0.5004 0.2842 0.029 Uiso 1 1 calc R
H4C H 0.2886 0.4291 0.2338 0.029 Uiso 1 1 calc R
C18 C 0.0415(2) 0.53506(15) 0.37266(11) 0.0209(3) Uani 1 1 d .
H5A H -0.0322 0.5380 0.3293 0.031 Uiso 1 1 calc R
H5B H 0.0806 0.6066 0.3725 0.031 Uiso 1 1 calc R
H5C H -0.0193 0.5284 0.4202 0.031 Uiso 1 1 calc R
C14 C 0.1694(3) 0.17878(17) 0.51875(10) 0.0220(3) Uani 1 1 d .
H6A H 0.2799 0.1282 0.5085 0.033 Uiso 1 1 calc R
H6B H 0.1081 0.1375 0.5532 0.033 Uiso 1 1 calc R
H6C H 0.1807 0.2502 0.5425 0.033 Uiso 1 1 calc R
C9 C 0.3678(3) 0.36953(18) 0.04595(12) 0.0283(4) Uani 1 1 d .
H7A H 0.2716 0.4206 0.0202 0.042 Uiso 1 1 calc R
H7B H 0.4610 0.3490 0.0099 0.042 Uiso 1 1 calc R
H7C H 0.3993 0.4103 0.0887 0.042 Uiso 1 1 calc R
C7 C 0.2444(3) 0.1652(2) -0.00249(11) 0.0274(4) Uani 1 1 d .
H8A H 0.1848 0.1073 0.0149 0.041 Uiso 1 1 calc R
H8B H 0.3419 0.1268 -0.0326 0.041 Uiso 1 1 calc R
H8C H 0.1707 0.2259 -0.0339 0.041 Uiso 1 1 calc R
C8 C 0.5084(2) 0.13047(17) 0.11779(10) 0.0230(3) Uani 1 1 d .
H9A H 0.5503 0.1645 0.1610 0.034 Uiso 1 1 calc R
H9B H 0.5921 0.1169 0.0770 0.034 Uiso 1 1 calc R
H9C H 0.4850 0.0561 0.1340 0.034 Uiso 1 1 calc R
C12 C -0.0132(2) 0.51316(15) 0.14160(11) 0.0222(3) Uani 1 1 d .
H10A H 0.0403 0.5299 0.1877 0.033 Uiso 1 1 calc R
H10B H -0.1256 0.5645 0.1382 0.033 Uiso 1 1 calc R
H10C H 0.0518 0.5268 0.0968 0.033 Uiso 1 1 calc R
C10 C -0.1375(3) 0.33350(17) 0.05861(10) 0.0229(3) Uani 1 1 d .
H11A H -0.0713 0.3424 0.0132 0.034 Uiso 1 1 calc R
H11B H -0.2451 0.3911 0.0560 0.034 Uiso 1 1 calc R
H11C H -0.1552 0.2546 0.0611 0.034 Uiso 1 1 calc R
C11 C -0.1648(2) 0.34321(16) 0.22828(10) 0.0192(3) Uani 1 1 d .
H12A H -0.1727 0.2621 0.2339 0.029 Uiso 1 1 calc R
H12B H -0.2756 0.3945 0.2192 0.029 Uiso 1 1 calc R
H12C H -0.1193 0.3658 0.2749 0.029 Uiso 1 1 calc R
C1 C 0.6422(2) -0.07292(15) 0.28813(10) 0.0182(3) Uani 1 1 d .
H13A H 0.6876 -0.0589 0.2373 0.022 Uiso 1 1 calc R
H13B H 0.7322 -0.1251 0.3182 0.022 Uiso 1 1 calc R
C3 C 0.5501(3) -0.27327(17) 0.21658(13) 0.0263(4) Uani 1 1 d .
H14A H 0.4634 -0.3148 0.2098 0.039 Uiso 1 1 calc R
H14B H 0.6465 -0.3260 0.2412 0.039 Uiso 1 1 calc R
H14C H 0.5835 -0.2465 0.1668 0.039 Uiso 1 1 calc R
C2 C 0.4164(3) -0.20135(18) 0.37337(11) 0.0249(3) Uani 1 1 d .
H15A H 0.3945 -0.1381 0.4098 0.037 Uiso 1 1 calc R
H15B H 0.5103 -0.2643 0.3910 0.037 Uiso 1 1 calc R
H15C H 0.3176 -0.2317 0.3693 0.037 Uiso 1 1 calc R
C4 C 0.0848(3) -0.21449(16) 0.23456(13) 0.0258(4) Uani 1 1 d .
H16A H 0.1788 -0.2831 0.2412 0.039 Uiso 1 1 calc R
H16B H -0.0010 -0.2350 0.2042 0.039 Uiso 1 1 calc R
H16C H 0.0386 -0.1884 0.2845 0.039 Uiso 1 1 calc R
C5 C 0.2450(3) -0.1439(2) 0.08900(12) 0.0298(4) Uani 1 1 d .
H17A H 0.3153 -0.0937 0.0702 0.045 Uiso 1 1 calc R
H17B H 0.1541 -0.1392 0.0533 0.045 Uiso 1 1 calc R
H17C H 0.3117 -0.2249 0.0935 0.045 Uiso 1 1 calc R
C6 C -0.0323(2) 0.02811(15) 0.16612(10) 0.0184(3) Uani 1 1 d .
H18A H -0.0839 0.0565 0.2147 0.028 Uiso 1 1 calc R
H18B H -0.1117 -0.0003 0.1361 0.028 Uiso 1 1 calc R
H18C H -0.0003 0.0920 0.1379 0.028 Uiso 1 1 calc R

loop_
_atom_site_aniso_label
_atom_site_aniso_U_11
_atom_site_aniso_U_22
_atom_site_aniso_U_33
_atom_site_aniso_U_23
_atom_site_aniso_U_13
_atom_site_aniso_U_12
U1 0.01335(2) 0.00894(2) 0.00990(2) -0.00013(1) -0.00077(1) -0.00154(2)
Te1 0.01513(4) 0.01745(4) 0.02160(5) -0.00094(3) -0.00498(3) -0.00296(3)
Si5 0.01518(18) 0.01329(17) 0.01111(16) -0.00047(12) 0.00099(13) -0.00477(14)
Si6 0.01418(18) 0.01162(16) 0.01417(17) -0.00171(13) 0.00048(13) -0.00489(14)
Si3 0.01519(18) 0.01543(18) 0.01206(16) 0.00178(13) 0.00245(13) -0.00183(15)
Si4 0.01370(18) 0.01167(16) 0.01233(16) 0.00095(12) -0.00033(13) -0.00177(14)
Si2 0.01548(19) 0.01158(16) 0.01690(18) -0.00291(13) 0.00017(14) -0.00432(14)
Si1 0.01360(18) 0.01144(17) 0.01753(18) 0.00227(13) 0.00090(14) -0.00054(14)
N3 0.0131(5) 0.0117(5) 0.0115(5) -0.0008(4) 0.0003(4) -0.0040(4)
N2 0.0136(5) 0.0122(5) 0.0111(5) 0.0009(4) 0.0010(4) -0.0022(4)
N1 0.0128(5) 0.0108(5) 0.0128(5) -0.0007(4) 0.0001(4) -0.0018(4)
C13 0.0208(7) 0.0164(6) 0.0183(6) -0.0020(5) 0.0034(5) -0.0094(5)
C15 0.0174(7) 0.0237(7) 0.0202(7) -0.0024(6) 0.0066(5) -0.0045(6)
C17 0.0227(8) 0.0232(7) 0.0203(7) -0.0036(6) -0.0042(6) -0.0089(6)
C16 0.0206(7) 0.0185(7) 0.0206(7) 0.0000(5) 0.0053(5) -0.0083(6)
C18 0.0229(8) 0.0131(6) 0.0253(8) -0.0020(5) 0.0029(6) -0.0018(6)
C14 0.0310(9) 0.0223(7) 0.0145(6) 0.0026(5) -0.0041(6) -0.0103(7)
C9 0.0302(10) 0.0225(8) 0.0305(9) 0.0074(7) 0.0124(7) -0.0055(7)
C7 0.0287(9) 0.0362(10) 0.0162(7) -0.0081(7) 0.0035(6) -0.0055(8)
C8 0.0185(7) 0.0258(8) 0.0203(7) 0.0037(6) 0.0025(5) 0.0017(6)
C12 0.0236(8) 0.0122(6) 0.0291(8) 0.0021(5) 0.0034(6) -0.0020(6)
C10 0.0258(8) 0.0234(8) 0.0168(7) 0.0007(6) -0.0081(6) -0.0009(6)
C11 0.0165(7) 0.0222(7) 0.0175(6) 0.0026(5) 0.0029(5) -0.0025(6)
C1 0.0130(6) 0.0178(6) 0.0218(7) 0.0017(5) 0.0000(5) -0.0003(5)
C3 0.0226(8) 0.0174(7) 0.0358(10) -0.0049(6) 0.0036(7) 0.0007(6)
C2 0.0248(8) 0.0248(8) 0.0239(8) 0.0115(6) -0.0016(6) -0.0056(7)
C4 0.0222(8) 0.0136(7) 0.0429(11) 0.0025(6) 0.0008(7) -0.0077(6)
C5 0.0307(10) 0.0357(10) 0.0229(8) -0.0146(7) 0.0017(7) -0.0066(8)
C6 0.0174(7) 0.0152(6) 0.0234(7) 0.0003(5) -0.0041(5) -0.0052(5)

loop_
_atom_type_symbol
_atom_type_description
_atom_type_scat_dispersion_real
_atom_type_scat_dispersion_imag
_atom_type_scat_source
C C 0.0033 0.0016 'International Tables Vol C Tables 4.2.6.8 and 6.1.1.4'
H H 0.0000 0.0000 'International Tables Vol C Tables 4.2.6.8 and 6.1.1.4'
N N 0.0061 0.0033 'International Tables Vol C Tables 4.2.6.8 and 6.1.1.4'
Si Si 0.0817 0.0704 'International Tables Vol C Tables 4.2.6.8 and 6.1.1.4'
Te Te -0.5308 1.6751 'International Tables Vol C Tables 4.2.6.8 and 6.1.1.4'
U U -9.6767 9.6646 'International Tables Vol C Tables 4.2.6.8 and 6.1.1.4'

loop_
_geom_angle_atom_site_label_1
_geom_angle_atom_site_label_2
_geom_angle_atom_site_label_3
_geom_angle
N3 U1 N1 145.30(4)
N3 U1 N2 104.27(5)
N1 U1 N2 110.01(5)
N3 U1 Te1 81.60(3)
N1 U1 Te1 83.70(3)
N2 U1 Te1 124.14(3)
C1 Te1 U1 93.08(5)
N3 Si5 C15 113.97(7)
N3 Si5 C14 114.71(8)
C15 Si5 C14 109.48(9)
N3 Si5 C13 104.95(7)
C15 Si5 C13 106.30(8)
C14 Si5 C13 106.72(8)
N3 Si6 C17 111.68(8)
N3 Si6 C16 110.09(7)
C17 Si6 C16 106.71(9)
N3 Si6 C18 110.71(8)
C17 Si6 C18 108.23(9)
C16 Si6 C18 109.30(8)
N2 Si3 C9 113.26(8)
N2 Si3 C8 108.56(7)
C9 Si3 C8 107.58(10)
N2 Si3 C7 113.43(8)
C9 Si3 C7 106.58(10)
C8 Si3 C7 107.10(10)
N2 Si4 C10 113.00(8)
N2 Si4 C12 113.54(8)
C10 Si4 C12 107.16(9)
N2 Si4 C11 110.66(7)
C10 Si4 C11 105.89(9)
C12 Si4 C11 106.06(8)
N1 Si2 C4 112.29(8)
N1 Si2 C5 112.57(9)
C4 Si2 C5 109.52(11)
N1 Si2 C6 108.91(7)
C4 Si2 C6 106.83(8)
C5 Si2 C6 106.39(9)
N1 Si1 C1 109.73(7)
N1 Si1 C2 111.17(8)
C1 Si1 C2 109.09(9)
N1 Si1 C3 113.40(8)
C1 Si1 C3 105.94(9)
C2 Si1 C3 107.30(10)
Si5 N3 Si6 125.05(8)
Si5 N3 U1 107.07(6)
Si6 N3 U1 127.25(7)
Si3 N2 Si4 121.55(7)
Si3 N2 U1 119.21(7)
Si4 N2 U1 119.10(6)
Si2 N1 Si1 118.76(8)
Si2 N1 U1 116.77(7)
Si1 N1 U1 124.10(7)
Si5 C13 H1A 109.5
Si5 C13 H1B 109.5
H1A C13 H1B 109.5
Si5 C13 H1C 109.5
H1A C13 H1C 109.5
H1B C13 H1C 109.5
Si5 C15 H2A 109.5
Si5 C15 H2B 109.5
H2A C15 H2B 109.5
Si5 C15 H2C 109.5
H2A C15 H2C 109.5
H2B C15 H2C 109.5
Si6 C17 H3A 109.5
Si6 C17 H3B 109.5
H3A C17 H3B 109.5
Si6 C17 H3C 109.5
H3A C17 H3C 109.5
H3B C17 H3C 109.5
Si6 C16 H4A 109.5
Si6 C16 H4B 109.5
H4A C16 H4B 109.5
Si6 C16 H4C 109.5
H4A C16 H4C 109.5
H4B C16 H4C 109.5
Si6 C18 H5A 109.5
Si6 C18 H5B 109.5
H5A C18 H5B 109.5
Si6 C18 H5C 109.5
H5A C18 H5C 109.5
H5B C18 H5C 109.5
Si5 C14 H6A 109.5
Si5 C14 H6B 109.5
H6A C14 H6B 109.5
Si5 C14 H6C 109.5
H6A C14 H6C 109.5
H6B C14 H6C 109.5
Si3 C9 H7A 109.5
Si3 C9 H7B 109.5
H7A C9 H7B 109.5
Si3 C9 H7C 109.5
H7A C9 H7C 109.5
H7B C9 H7C 109.5
Si3 C7 H8A 109.5
Si3 C7 H8B 109.5
H8A C7 H8B 109.5
Si3 C7 H8C 109.5
H8A C7 H8C 109.5
H8B C7 H8C 109.5
Si3 C8 H9A 109.5
Si3 C8 H9B 109.5
H9A C8 H9B 109.5
Si3 C8 H9C 109.5
H9A C8 H9C 109.5
H9B C8 H9C 109.5
Si4 C12 H10A 109.5
Si4 C12 H10B 109.5
H10A C12 H10B 109.5
Si4 C12 H10C 109.5
H10A C12 H10C 109.5
H10B C12 H10C 109.5
Si4 C10 H11A 109.5
Si4 C10 H11B 109.5
H11A C10 H11B 109.5
Si4 C10 H11C 109.5
H11A C10 H11C 109.5
H11B C10 H11C 109.5
Si4 C11 H12A 109.5
Si4 C11 H12B 109.5
H12A C11 H12B 109.5
Si4 C11 H12C 109.5
H12A C11 H12C 109.5
H12B C11 H12C 109.5
Si1 C1 Te1 109.84(8)
Si1 C1 H13A 109.7
Te1 C1 H13A 109.7
Si1 C1 H13B 109.7
Te1 C1 H13B 109.7
H13A C1 H13B 108.2
Si1 C3 H14A 109.5
Si1 C3 H14B 109.5
H14A C3 H14B 109.5
Si1 C3 H14C 109.5
H14A C3 H14C 109.5
H14B C3 H14C 109.5
Si1 C2 H15A 109.5
Si1 C2 H15B 109.5
H15A C2 H15B 109.5
Si1 C2 H15C 109.5
H15A C2 H15C 109.5
H15B C2 H15C 109.5
Si2 C4 H16A 109.5
Si2 C4 H16B 109.5
H16A C4 H16B 109.5
Si2 C4 H16C 109.5
H16A C4 H16C 109.5
H16B C4 H16C 109.5
Si2 C5 H17A 109.5
Si2 C5 H17B 109.5
H17A C5 H17B 109.5
Si2 C5 H17C 109.5
H17A C5 H17C 109.5
H17B C5 H17C 109.5
Si2 C6 H18A 109.5
Si2 C6 H18B 109.5
H18A C6 H18B 109.5
Si2 C6 H18C 109.5
H18A C6 H18C 109.5
H18B C6 H18C 109.5

loop_
_geom_bond_atom_site_label_1
_geom_bond_atom_site_label_2
_geom_bond_distance
U1 N3 2.2245(13)
U1 N1 2.2534(13)
U1 N2 2.2733(12)
U1 Te1 3.01849(14)
Te1 C1 2.1711(18)
Si5 N3 1.7324(13)
Si5 C15 1.8626(18)
Si5 C14 1.8665(18)
Si5 C13 1.8986(17)
Si6 N3 1.7408(13)
Si6 C17 1.8689(18)
Si6 C16 1.8708(17)
Si6 C18 1.8723(18)
Si3 N2 1.7362(13)
Si3 C9 1.869(2)
Si3 C8 1.8723(18)
Si3 C7 1.878(2)
Si4 N2 1.7410(14)
Si4 C10 1.8705(18)
Si4 C12 1.8708(18)
Si4 C11 1.8767(16)
Si2 N1 1.7411(14)
Si2 C4 1.8669(18)
Si2 C5 1.872(2)
Si2 C6 1.8775(17)
Si1 N1 1.7487(13)
Si1 C1 1.8637(18)
Si1 C2 1.8738(18)
Si1 C3 1.877(2)
C13 H1A 0.9800
C13 H1B 0.9800
C13 H1C 0.9800
C15 H2A 0.9800
C15 H2B 0.9800
C15 H2C 0.9800
C17 H3A 0.9800
C17 H3B 0.9800
C17 H3C 0.9800
C16 H4A 0.9800
C16 H4B 0.9800
C16 H4C 0.9800
C18 H5A 0.9800
C18 H5B 0.9800
C18 H5C 0.9800
C14 H6A 0.9800
C14 H6B 0.9800
C14 H6C 0.9800
C9 H7A 0.9800
C9 H7B 0.9800
C9 H7C 0.9800
C7 H8A 0.9800
C7 H8B 0.9800
C7 H8C 0.9800
C8 H9A 0.9800
C8 H9B 0.9800
C8 H9C 0.9800
C12 H10A 0.9800
C12 H10B 0.9800
C12 H10C 0.9800
C10 H11A 0.9800
C10 H11B 0.9800
C10 H11C 0.9800
C11 H12A 0.9800
C11 H12B 0.9800
C11 H12C 0.9800
C1 H13A 0.9900
C1 H13B 0.9900
C3 H14A 0.9800
C3 H14B 0.9800
C3 H14C 0.9800
C2 H15A 0.9800
C2 H15B 0.9800
C2 H15C 0.9800
C4 H16A 0.9800
C4 H16B 0.9800
C4 H16C 0.9800
C5 H17A 0.9800
C5 H17B 0.9800
C5 H17C 0.9800
C6 H18A 0.9800
C6 H18B 0.9800
C6 H18C 0.9800
